data_1575227
loop_
_publ_author_name
'Adlbert, Lukas'
'Weber, Martin'
'Riesinger, Christoph'
'Seidl, Michael'
'Scheer, Manfred'

_publ_section_title
;
 A simple synthesis of group 2 anthracenides and their use as reducing
 agents for polypnictogen ligand complexes.
;
_journal_issue 34
_journal_name_full 'Chemical science'
_journal_page_first 15446
_journal_page_last 15454
_journal_paper_doi 10.1039/d5sc04242a
_journal_volume 16
_journal_year 2025
_chemical_formula_moiety 'C54 Fe2 Mg O2 P12, 3[C4H8O]'
_chemical_formula_sum 'C66 H96 Fe2 Mg O5 P12'
_chemical_formula_weight 1477.07
_space_group_crystal_system tetragonal
_space_group_IT_number 96
_space_group_name_Hall 'P 4nw 2abw'
_space_group_name_H-M_alt 'P 43 21 2'
_atom_sites_solution_hydrogens geom
_audit_creation_date 2025-01-13
_audit_creation_method
;
Olex2 1.5-alpha
(compiled 2025.01.10 svn.r16582094 for OlexSys, GUI svn.r7115)
;
_audit_update_record
;
2025-05-25 deposited with the CCDC.	2025-07-23 downloaded from the CCDC.
;
_cell_angle_alpha 90
_cell_angle_beta 90
_cell_angle_gamma 90
_cell_formula_units_Z 4
_cell_length_a 10.73460(10)
_cell_length_b 10.73460(10)
_cell_length_c 60.8000(8)
_cell_measurement_reflns_used 10440
_cell_measurement_temperature 123.00(10)
_cell_measurement_theta_max 71.4480
_cell_measurement_theta_min 2.9080
_cell_volume 7006.08(13)
_computing_cell_refinement 'CrysAlisPro 1.171.41.83a (Rigaku OD, 2020)'
_computing_data_collection 'CrysAlisPro 1.171.41.83a (Rigaku OD, 2020)'
_computing_data_reduction 'CrysAlisPro 1.171.41.83a (Rigaku OD, 2020)'
_computing_molecular_graphics 'Olex2 1.5-alpha (Dolomanov et al., 2009)'
_computing_publication_material 'Olex2 1.5-alpha (Dolomanov et al., 2009)'
_computing_structure_refinement 'SHELXL 2018/3 (Sheldrick, 2015)'
_computing_structure_solution 'SHELXT 2018/2 (Sheldrick, 2018)'
_diffrn_ambient_temperature 123.00(10)
_diffrn_detector_area_resol_mean 10.0000
_diffrn_detector_type 'HyPix-Arc 150'
_diffrn_measured_fraction_theta_full 0.996
_diffrn_measured_fraction_theta_max 0.974
_diffrn_measurement_details
;
List of Runs (angles in degrees, time in seconds):

  # Type    Start    End  Width  t~exp~   \w     \q     \k     \f   Frames
#--------------------------------------------------------------------------
  1  \w    -71.00 -45.00   0.50    4.00    --  -75.69 121.00  59.00   52
  2  \w   -119.00 -93.00   0.50    4.00    --  -75.69-121.00 -22.00   52
  3  \w     79.00 113.00   0.50    4.00    --   78.38-139.00  77.00   68
  4  \w     43.00  69.00   0.50    4.00    --   78.38-139.00  77.00   52
  5  \w     22.00  58.00   0.50    4.00    --   60.45 -95.00  60.00   72
  6  \w     11.00  36.00   0.50    4.00    --   60.45 -30.00  30.00   50
  7  \w   -106.00 -35.00   0.50    4.00    --  -61.39  -9.00  98.00  142
  8  \w   -118.00 -88.00   0.50    4.00    --  -75.69-125.00 -90.00   60
  9  \w    -88.00 -44.00   0.50    4.00    --  -80.00  96.00  42.52   88
 10  \w     60.00 128.00   0.50    4.00    --   82.00  13.00 122.65  136
 11  \w     37.00  63.00   0.50    4.00    --   82.00 -54.00   9.45   52
 12  \w     61.00 130.00   0.50    4.00    --   82.00  21.00 -54.55  138
 13  \w     37.00  62.00   0.50    4.00    --   82.00 -53.00 122.44   50
;
_diffrn_measurement_device 'four-circle diffractometer'
_diffrn_measurement_device_type 'XtaLAB Synergy R, DW system, HyPix-Arc 150'
_diffrn_measurement_method '\w scans'
_diffrn_radiation_type CuK\a
_diffrn_radiation_wavelength 1.54184
_diffrn_reflns_av_R_equivalents 0.0496
_diffrn_reflns_av_unetI/netI 0.0472
_diffrn_reflns_Laue_measured_fraction_full 0.996
_diffrn_reflns_Laue_measured_fraction_max 0.974
_diffrn_reflns_limit_h_max 13
_diffrn_reflns_limit_h_min -13
_diffrn_reflns_limit_k_max 7
_diffrn_reflns_limit_k_min -12
_diffrn_reflns_limit_l_max 73
_diffrn_reflns_limit_l_min -75
_diffrn_reflns_number 30565
_diffrn_reflns_point_group_measured_fraction_full 0.990
_diffrn_reflns_point_group_measured_fraction_max 0.946
_diffrn_reflns_theta_full 67.684
_diffrn_reflns_theta_max 75.105
_diffrn_reflns_theta_min 4.182
_exptl_absorpt_coefficient_mu 6.377
_exptl_absorpt_correction_T_max 0.944
_exptl_absorpt_correction_T_min 0.755
_exptl_absorpt_correction_type gaussian
_exptl_absorpt_process_details
;
CrysAlisPro 1.171.41.83a (Rigaku Oxford Diffraction, 2020)
Numerical absorption correction based on gaussian integration over
a multifaceted crystal model
Empirical absorption correction using spherical harmonics,
implemented in SCALE3 ABSPACK scaling algorithm.
;
_exptl_crystal_colour 'clear intense brown'
_exptl_crystal_density_diffrn 1.400
_exptl_crystal_description plate
_exptl_crystal_F_000 3104
_exptl_crystal_size_max 0.061
_exptl_crystal_size_mid 0.052
_exptl_crystal_size_min 0.023
_refine_diff_density_max 0.428
_refine_diff_density_min -0.558
_refine_diff_density_rms 0.070
_refine_ls_abs_structure_details
;
 Refined as an inversion twin.
;
_refine_ls_abs_structure_Flack 0.418(9)
_refine_ls_extinction_method none
_refine_ls_goodness_of_fit_ref 1.038
_refine_ls_hydrogen_treatment constr
_refine_ls_matrix_type full
_refine_ls_number_parameters 464
_refine_ls_number_reflns 6848
_refine_ls_number_restraints 297
_refine_ls_restrained_S_all 1.040
_refine_ls_R_factor_all 0.0642
_refine_ls_R_factor_gt 0.0537
_refine_ls_shift/su_max 0.001
_refine_ls_shift/su_mean 0.000
_refine_ls_structure_factor_coef Fsqd
_refine_ls_weighting_details 'w=1/[\s^2^(Fo^2^)+(0.0556P)^2^+9.6899P] where P=(Fo^2^+2Fc^2^)/3'
_refine_ls_weighting_scheme calc
_refine_ls_wR_factor_gt 0.1211
_refine_ls_wR_factor_ref 0.1263
_reflns_Friedel_coverage 0.630
_reflns_Friedel_fraction_full 0.983
_reflns_Friedel_fraction_max 0.905
_reflns_number_gt 5884
_reflns_number_total 6848
_reflns_threshold_expression 'I > 2\s(I)'
_cod_data_source_file d5sc04242a2.cif
_cod_data_source_block maw459_3m_red1abs
_cod_depositor_comments 'Adding full bibliography for 1575224--1575230.cif.'
_cod_original_cell_volume 7006.08(16)
_cod_database_code 1575227
_shelx_shelxl_version_number 2018/3
_chemical_oxdiff_formula 'C66 Fe2 H96 Mg1 O5 P12 '
_shelx_space_group_comment
;
The symmetry employed for this shelxl refinement is uniquely defined
by the following loop, which should always be used as a source of
symmetry information in preference to the above space-group names.
They are only intended as comments.
;
_shelx_estimated_absorpt_t_max 0.867
_shelx_estimated_absorpt_t_min 0.697
_olex2_refinement_description
;
1. Twinned data refinement
 Scales: 0.582(9)
 0.418(9)
2. Fixed Uiso
 At 1.2 times of:
  All C(H) groups, All C(H,H) groups
 At 1.5 times of:
  All C(H,H,H) groups
3. Restrained distances
 O2-C1A = O2-C1D
 1.44 with sigma of 0.02
 C1A-C1B = C1C-C1D
 1.53 with sigma of 0.02
 C1B-C1C
 1.54 with sigma of 0.02
 O3-C1E = O3-C1H
 1.44 with sigma of 0.02
 C1E-C1F = C1G-C1H
 1.53 with sigma of 0.02
 C1F-C1G
 1.54 with sigma of 0.02
 O4-C1I = O4-C1L
 1.44 with sigma of 0.02
 C1I-C1J = C1K-C1L
 1.53 with sigma of 0.02
 C1J-C1K
 1.54 with sigma of 0.02
 O2-C1B = O2-C1C = C1A-C1C = C1B-C1D
 2.38 with sigma of 0.04
 O3-C1F = O3-C1G = C1E-C1G = C1F-C1H
 2.38 with sigma of 0.04
 O4-C1J = O4-C1K = C1I-C1K = C1J-C1L
 2.38 with sigma of 0.04
 C1A-C1B \\sim C1B-C1C \\sim C1C-C1D
 with sigma of 0.02
 O2-C1A \\sim O2-C1D
 with sigma of 0.02
 O2-C1B \\sim O2-C1C
 with sigma of 0.04
 C1B-C1D \\sim C1A-C1C
 with sigma of 0.04
 C1E-C1F \\sim C1F-C1G \\sim C1G-C1H
 with sigma of 0.02
 O3-C1E \\sim O3-C1H
 with sigma of 0.02
 O3-C1F \\sim O3-C1G
 with sigma of 0.04
 C1F-C1H \\sim C1E-C1G
 with sigma of 0.04
 C1I-C1J \\sim C1J-C1K \\sim C1K-C1L
 with sigma of 0.02
 O4-C1I \\sim O4-C1L
 with sigma of 0.02
 O4-C1J \\sim O4-C1K
 with sigma of 0.04
 C1J-C1L \\sim C1I-C1K
 with sigma of 0.04
4. Uiso/Uaniso restraints and constraints
O2 \\sim C1A \\sim C1B \\sim C1C \\sim C1D: within 2A with sigma of 0.04 and
sigma for terminal atoms of 0.08 within 2A
O3 \\sim C1E \\sim C1F \\sim C1G \\sim C1H: within 2A with sigma of 0.04 and
sigma for terminal atoms of 0.08 within 2A
O2 \\sim C1A \\sim C1B \\sim C1C \\sim C1D \\sim O3 \\sim C1E \\sim C1F \\sim
C1G \\sim C1H: within 1.7A with sigma of 0.01 and sigma for terminal atoms of
0.02 within 1.7A
O4 \\sim C1I \\sim C1J \\sim C1K \\sim C1L: within 1.7A with sigma of 0.01 and
sigma for terminal atoms of 0.02 within 1.7A
5. Rigid body (RIGU) restrains
 O2, C1A, C1B, C1C, C1D
 with sigma for 1-2 distances of 0.004 and sigma for 1-3 distances of 0.004
 O3, C1E, C1F, C1G, C1H
 with sigma for 1-2 distances of 0.004 and sigma for 1-3 distances of 0.004
 O4, C1I, C1J, C1K, C1L
 with sigma for 1-2 distances of 0.004 and sigma for 1-3 distances of 0.004
6. Others
 Sof(O3)=Sof(C1E)=Sof(H1EA)=Sof(H1EB)=Sof(C1F)=Sof(H1FA)=Sof(H1FB)=Sof(C1G)=
 Sof(H1GA)=Sof(H1GB)=Sof(C1H)=Sof(H1HA)=Sof(H1HB)=1-FVAR(1)
 Sof(O2)=Sof(C1A)=Sof(H1AA)=Sof(H1AB)=Sof(C1B)=Sof(H1BA)=Sof(H1BB)=Sof(C1C)=
 Sof(H1CA)=Sof(H1CB)=Sof(C1D)=Sof(H1DA)=Sof(H1DB)=FVAR(1)
 Fixed Sof: O4(0.5) C1I(0.5) H1IA(0.5) H1IB(0.5) C1J(0.5) H1JA(0.5) H1JB(0.5)
 C1K(0.5) H1KA(0.5) H1KB(0.5) C1L(0.5) H1LA(0.5) H1LB(0.5)
7.a Secondary CH2 refined with riding coordinates:
 C22(H22A,H22B), C23(H23A,H23B), C26(H26A,H26B), C27(H27A,H27B), C1A(H1AA,
 H1AB), C1B(H1BA,H1BB), C1C(H1CA,H1CB), C1D(H1DA,H1DB), C1E(H1EA,H1EB),
 C1F(H1FA,H1FB), C1G(H1GA,H1GB), C1H(H1HA,H1HB), C1I(H1IA,H1IB), C1J(H1JA,H1JB),
  C1K(H1KA,H1KB), C1L(H1LA,H1LB)
7.b Aromatic/amide H refined with riding coordinates:
 C1(H1), C2(H2), C3(H3), C4(H4), C6(H6), C13(H13), C15(H15), C16(H16),
 C17(H17), C19(H19)
7.c Idealised Me refined as rotating group:
 C8(H8A,H8B,H8C), C14(H14A,H14B,H14C), C20(H20A,H20B,H20C), C21(H21A,H21B,
 H21C), C24(H24A,H24B,H24C), C25(H25A,H25B,H25C)
;
_olex2_submission_special_instructions 'No special instructions were received'
_oxdiff_exptl_absorpt_empirical_details
;
Empirical correction (ABSPACK) includes:
- Absorption correction using spherical harmonics
- Frame scaling
;
_oxdiff_exptl_absorpt_empirical_full_max 1.244
_oxdiff_exptl_absorpt_empirical_full_min 0.812

loop_
_space_group_symop_operation_xyz
'x, y, z'
'-x, -y, z+1/2'
'-y+1/2, x+1/2, z+3/4'
'y+1/2, -x+1/2, z+1/4'
'-x+1/2, y+1/2, -z+3/4'
'x+1/2, -y+1/2, -z+1/4'
'y, x, -z'
'-y, -x, -z+1/2'

loop_
_atom_site_label
_atom_site_type_symbol
_atom_site_fract_x
_atom_site_fract_y
_atom_site_fract_z
_atom_site_U_iso_or_equiv
_atom_site_adp_type
_atom_site_occupancy
_atom_site_site_symmetry_order
_atom_site_calc_flag
_atom_site_refinement_flags_posn
_atom_site_refinement_flags_adp
_atom_site_refinement_flags_occupancy
_atom_site_disorder_assembly
_atom_site_disorder_group
Fe1 Fe 0.46983(9) 0.59264(10) 0.68385(2) 0.0315(2) Uani 1 1 d . . . . .
P1 P 0.33864(15) 0.73046(15) 0.73387(2) 0.0305(3) Uani 1 1 d . . . . .
P2 P 0.28558(14) 0.66993(15) 0.68220(2) 0.0305(3) Uani 1 1 d . . . . .
P3 P 0.18052(15) 0.66205(16) 0.71425(2) 0.0322(3) Uani 1 1 d . . . . .
P4 P 0.21961(17) 0.46758(17) 0.72250(3) 0.0400(4) Uani 1 1 d . . . . .
P5 P 0.49080(15) 0.61091(18) 0.72070(2) 0.0379(4) Uani 1 1 d . . . . .
P6 P 0.40587(18) 0.44126(16) 0.70708(3) 0.0423(4) Uani 1 1 d . . . . .
Mg1 Mg 0.5512(2) 0.4488(2) 0.750000 0.0421(8) Uani 1 2 d S T P . .
O1 O 0.7417(5) 0.4536(4) 0.75042(7) 0.0446(12) Uani 1 1 d . . . . .
C1 C 0.1969(6) 0.4788(7) 0.65532(10) 0.0385(15) Uani 1 1 d . . . . .
H1 H 0.279128 0.446995 0.656561 0.046 Uiso 1 1 calc R U . . .
C2 C 0.0450(6) 0.6342(7) 0.66391(10) 0.0353(14) Uani 1 1 d . . . . .
H2 H 0.022773 0.710111 0.670933 0.042 Uiso 1 1 calc R U . . .
C3 C -0.0446(6) 0.5688(7) 0.65200(10) 0.0389(15) Uani 1 1 d . . . . .
H3 H -0.127154 0.600195 0.650994 0.047 Uiso 1 1 calc R U . . .
C4 C 0.2238(6) 0.8635(6) 0.65225(10) 0.0373(15) Uani 1 1 d . . . . .
H4 H 0.191684 0.799691 0.643014 0.045 Uiso 1 1 calc R U . . .
C5 C 0.5718(6) 0.7017(7) 0.66115(9) 0.0371(15) Uani 1 1 d . . . . .
C6 C 0.2706(7) 1.0783(7) 0.65798(12) 0.0449(17) Uani 1 1 d . . . . .
H6 H 0.270978 1.161932 0.652853 0.054 Uiso 1 1 calc R U . . .
C7 C 0.6435(6) 0.5170(6) 0.67632(10) 0.0363(14) Uani 1 1 d . . . . .
C8 C 0.5650(6) 0.8356(7) 0.65477(11) 0.0446(17) Uani 1 1 d . . . . .
H8A H 0.482130 0.853898 0.648819 0.067 Uiso 1 1 calc R U . . .
H8B H 0.628220 0.853293 0.643573 0.067 Uiso 1 1 calc R U . . .
H8C H 0.580124 0.887750 0.667733 0.067 Uiso 1 1 calc R U . . .
C9 C 0.1653(6) 0.5904(6) 0.66566(9) 0.0348(14) Uani 1 1 d . . . . .
C10 C 0.5121(6) 0.6008(7) 0.64999(9) 0.0378(15) Uani 1 1 d . . . . .
C11 C 0.5558(6) 0.4859(7) 0.65926(9) 0.0371(14) Uani 1 1 d . . . . .
C12 C 0.2673(6) 0.8333(6) 0.67327(10) 0.0342(13) Uani 1 1 d . . . . .
C13 C 0.2269(6) 0.9856(7) 0.64472(11) 0.0414(16) Uani 1 1 d . . . . .
H13 H 0.198565 1.004617 0.630308 0.050 Uiso 1 1 calc R U . . .
C14 C 0.7196(7) 0.4266(7) 0.68914(11) 0.0472(17) Uani 1 1 d . . . . .
H14A H 0.730524 0.457603 0.704182 0.071 Uiso 1 1 calc R U . . .
H14B H 0.801308 0.416918 0.682158 0.071 Uiso 1 1 calc R U . . .
H14C H 0.677061 0.345889 0.689529 0.071 Uiso 1 1 calc R U . . .
C15 C 0.3121(6) 0.9288(7) 0.68627(11) 0.0400(15) Uani 1 1 d . . . . .
H15 H 0.342043 0.910410 0.700606 0.048 Uiso 1 1 calc R U . . .
C16 C 0.3143(7) 1.0514(7) 0.67886(11) 0.0483(18) Uani 1 1 d . . . . .
H16 H 0.345544 1.115932 0.688028 0.058 Uiso 1 1 calc R U . . .
C17 C 0.1086(7) 0.4143(7) 0.64324(11) 0.0443(16) Uani 1 1 d . . . . .
H17 H 0.131287 0.339364 0.635967 0.053 Uiso 1 1 calc R U . . .
C18 C 0.6528(6) 0.6503(6) 0.67712(10) 0.0360(14) Uani 1 1 d . . . . .
C19 C -0.0137(7) 0.4583(7) 0.64164(10) 0.0431(17) Uani 1 1 d . . . . .
H19 H -0.074490 0.413055 0.633566 0.052 Uiso 1 1 calc R U . . .
C20 C 0.4311(7) 0.6148(7) 0.62980(10) 0.0447(17) Uani 1 1 d . . . . .
H20A H 0.381714 0.538947 0.627715 0.067 Uiso 1 1 calc R U . . .
H20B H 0.483932 0.628425 0.616873 0.067 Uiso 1 1 calc R U . . .
H20C H 0.375200 0.686149 0.631719 0.067 Uiso 1 1 calc R U . . .
C21 C 0.5254(7) 0.3566(7) 0.65157(11) 0.0449(17) Uani 1 1 d . . . . .
H21A H 0.506228 0.303941 0.664294 0.067 Uiso 1 1 calc R U . . .
H21B H 0.597018 0.321956 0.643661 0.067 Uiso 1 1 calc R U . . .
H21C H 0.453142 0.359456 0.641736 0.067 Uiso 1 1 calc R U . . .
C22 C 0.8112(8) 0.5673(8) 0.74647(15) 0.064(2) Uani 1 1 d . . . . .
H22A H 0.849925 0.564817 0.731694 0.076 Uiso 1 1 calc R U . . .
H22B H 0.754763 0.640184 0.747133 0.076 Uiso 1 1 calc R U . . .
C23 C 0.8191(8) 0.3760(8) 0.76463(16) 0.066(2) Uani 1 1 d . . . . .
H23A H 0.844631 0.299392 0.756772 0.079 Uiso 1 1 calc R U . . .
H23B H 0.772227 0.351735 0.777978 0.079 Uiso 1 1 calc R U . . .
C24 C 0.7396(7) 0.7245(7) 0.69122(12) 0.0475(17) Uani 1 1 d . . . . .
H24A H 0.691481 0.781811 0.700441 0.071 Uiso 1 1 calc R U . . .
H24B H 0.796541 0.772183 0.681844 0.071 Uiso 1 1 calc R U . . .
H24C H 0.787802 0.668028 0.700612 0.071 Uiso 1 1 calc R U . . .
C25 C 0.1102(9) 0.3721(8) 0.70612(13) 0.065(2) Uani 1 1 d . . . . .
H25A H 0.025044 0.385617 0.711418 0.098 Uiso 1 1 calc R U . . .
H25B H 0.131902 0.283873 0.707651 0.098 Uiso 1 1 calc R U . . .
H25C H 0.115685 0.396308 0.690606 0.098 Uiso 1 1 calc R U . . .
C26 C 0.9055(9) 0.5776(11) 0.76302(17) 0.082(3) Uani 1 1 d . . . . .
H26A H 0.876150 0.630492 0.775308 0.099 Uiso 1 1 calc R U . . .
H26B H 0.982103 0.614882 0.756800 0.099 Uiso 1 1 calc R U . . .
C27 C 0.9298(10) 0.4500(9) 0.77072(18) 0.083(3) Uani 1 1 d . . . . .
H27A H 0.942233 0.448943 0.786856 0.100 Uiso 1 1 calc R U . . .
H27B H 1.005386 0.415909 0.763580 0.100 Uiso 1 1 calc R U . . .
O2 O 0.3044(12) 0.3615(14) 0.5893(2) 0.090(3) Uani 0.574(11) 1 d D U P A 1
C1A C 0.2452(13) 0.3945(17) 0.5671(2) 0.065(3) Uani 0.574(11) 1 d D U P A 1
H1AA H 0.197234 0.322907 0.561301 0.078 Uiso 0.574(11) 1 calc R U P A 1
H1AB H 0.188280 0.466474 0.568694 0.078 Uiso 0.574(11) 1 calc R U P A 1
C1B C 0.3502(13) 0.4262(17) 0.5519(2) 0.076(3) Uani 0.574(11) 1 d D U P A 1
H1BA H 0.328222 0.498318 0.542518 0.091 Uiso 0.574(11) 1 calc R U P A 1
H1BB H 0.370566 0.354461 0.542297 0.091 Uiso 0.574(11) 1 calc R U P A 1
C1C C 0.4601(17) 0.458(3) 0.5668(3) 0.080(4) Uani 0.574(11) 1 d D U P A 1
H1CA H 0.540744 0.441219 0.559502 0.096 Uiso 0.574(11) 1 calc R U P A 1
H1CB H 0.457386 0.545729 0.571709 0.096 Uiso 0.574(11) 1 calc R U P A 1
C1D C 0.4381(16) 0.369(2) 0.5857(4) 0.074(3) Uani 0.574(11) 1 d D U P A 1
H1DA H 0.472148 0.286064 0.582201 0.089 Uiso 0.574(11) 1 calc R U P A 1
H1DB H 0.479858 0.400541 0.599169 0.089 Uiso 0.574(11) 1 calc R U P A 1
O3 O 0.2435(16) 0.4020(17) 0.5858(3) 0.088(3) Uani 0.426(11) 1 d D U P A 2
C1E C 0.296(2) 0.426(3) 0.5639(4) 0.078(3) Uani 0.426(11) 1 d D U P A 2
H1EA H 0.262113 0.503066 0.557322 0.093 Uiso 0.426(11) 1 calc R U P A 2
H1EB H 0.281301 0.354891 0.553754 0.093 Uiso 0.426(11) 1 calc R U P A 2
C1F C 0.434(2) 0.439(4) 0.5702(5) 0.080(3) Uani 0.426(11) 1 d D U P A 2
H1FA H 0.488412 0.423773 0.557391 0.096 Uiso 0.426(11) 1 calc R U P A 2
H1FB H 0.451334 0.522421 0.576283 0.096 Uiso 0.426(11) 1 calc R U P A 2
C1G C 0.452(2) 0.339(3) 0.5877(5) 0.076(4) Uani 0.426(11) 1 d D U P A 2
H1GA H 0.479727 0.259706 0.580747 0.091 Uiso 0.426(11) 1 calc R U P A 2
H1GB H 0.515921 0.364993 0.598428 0.091 Uiso 0.426(11) 1 calc R U P A 2
C1H C 0.3287(19) 0.320(2) 0.5989(4) 0.068(4) Uani 0.426(11) 1 d D U P A 2
H1HA H 0.301942 0.232286 0.598252 0.081 Uiso 0.426(11) 1 calc R U P A 2
H1HB H 0.332294 0.347487 0.614427 0.081 Uiso 0.426(11) 1 calc R U P A 2
O4 O 0.110(2) 1.005(2) 0.7547(5) 0.170(8) Uani 0.5 1 d D U P B -1
C1I C 0.012(3) 0.917(3) 0.7590(7) 0.165(9) Uani 0.5 1 d D U P B -1
H1IA H -0.009031 0.915958 0.774873 0.197 Uiso 0.5 1 calc R U P B -1
H1IB H 0.036636 0.832541 0.754347 0.197 Uiso 0.5 1 calc R U P B -1
C1J C -0.095(2) 0.965(3) 0.7455(7) 0.163(8) Uani 0.5 1 d D U P B -1
H1JA H -0.099377 0.922004 0.731186 0.195 Uiso 0.5 1 calc R U P B -1
H1JB H -0.174742 0.954315 0.753388 0.195 Uiso 0.5 1 calc R U P B -1
C1K C -0.0663(19) 1.099(2) 0.7425(6) 0.149(8) Uani 0.5 1 d D U P B -1
H1KA H -0.099418 1.128256 0.728193 0.179 Uiso 0.5 1 calc R U P B -1
H1KB H -0.105135 1.148623 0.754355 0.179 Uiso 0.5 1 calc R U P B -1
C1L C 0.070(2) 1.113(3) 0.7431(7) 0.158(8) Uani 0.5 1 d D U P B -1
H1LA H 0.105148 1.114798 0.728028 0.189 Uiso 0.5 1 calc R U P B -1
H1LB H 0.094233 1.189921 0.750919 0.189 Uiso 0.5 1 calc R U P B -1

loop_
_atom_site_aniso_label
_atom_site_aniso_U_11
_atom_site_aniso_U_22
_atom_site_aniso_U_33
_atom_site_aniso_U_23
_atom_site_aniso_U_13
_atom_site_aniso_U_12
Fe1 0.0278(5) 0.0402(6) 0.0264(4) -0.0018(4) 0.0029(4) 0.0033(4)
P1 0.0317(8) 0.0352(9) 0.0246(6) -0.0004(6) -0.0017(6) 0.0026(6)
P2 0.0283(8) 0.0392(9) 0.0241(6) -0.0018(6) 0.0005(6) 0.0008(6)
P3 0.0277(8) 0.0434(9) 0.0256(7) -0.0020(7) -0.0002(6) 0.0004(7)
P4 0.0442(10) 0.0404(10) 0.0354(8) -0.0018(7) 0.0075(8) -0.0035(8)
P5 0.0335(9) 0.0532(11) 0.0271(7) -0.0016(7) -0.0012(6) 0.0102(7)
P6 0.0489(11) 0.0367(10) 0.0412(8) 0.0026(7) 0.0129(8) 0.0055(8)
Mg1 0.0403(12) 0.0403(12) 0.0457(17) 0.0053(10) 0.0053(10) 0.0119(14)
O1 0.050(3) 0.040(3) 0.044(2) -0.001(2) -0.008(2) 0.005(2)
C1 0.036(4) 0.049(4) 0.030(3) -0.003(3) -0.003(3) 0.001(3)
C2 0.027(3) 0.047(4) 0.032(3) 0.000(3) 0.005(3) -0.004(3)
C3 0.031(4) 0.051(4) 0.035(3) 0.000(3) -0.004(3) -0.005(3)
C4 0.028(3) 0.050(4) 0.034(3) 0.003(3) 0.002(3) 0.000(3)
C5 0.034(4) 0.049(4) 0.028(3) 0.008(3) 0.009(3) 0.004(3)
C6 0.039(4) 0.044(4) 0.052(4) 0.009(3) -0.002(3) 0.007(3)
C7 0.026(3) 0.046(4) 0.037(3) -0.002(3) 0.005(3) 0.007(3)
C8 0.037(4) 0.053(4) 0.044(4) 0.006(3) 0.008(3) -0.002(3)
C9 0.038(4) 0.045(4) 0.022(3) -0.002(3) 0.003(2) -0.003(3)
C10 0.033(3) 0.052(4) 0.028(3) -0.003(3) 0.010(3) 0.010(3)
C11 0.034(4) 0.050(4) 0.028(3) -0.006(3) 0.010(3) 0.004(3)
C12 0.026(3) 0.043(4) 0.034(3) -0.002(3) 0.002(2) 0.000(3)
C13 0.031(3) 0.056(5) 0.037(3) 0.011(3) -0.001(3) 0.005(3)
C14 0.045(4) 0.054(5) 0.042(3) 0.004(3) 0.005(3) 0.011(4)
C15 0.037(4) 0.046(4) 0.036(3) -0.001(3) -0.005(3) 0.002(3)
C16 0.051(5) 0.050(5) 0.044(4) 0.001(3) -0.007(3) 0.000(3)
C17 0.050(4) 0.044(4) 0.039(3) -0.008(3) -0.003(3) -0.004(3)
C18 0.025(3) 0.048(4) 0.036(3) -0.001(3) 0.008(2) 0.004(3)
C19 0.037(4) 0.060(5) 0.033(3) -0.002(3) -0.006(3) -0.008(3)
C20 0.038(4) 0.060(5) 0.036(3) -0.001(3) 0.003(3) 0.005(3)
C21 0.044(4) 0.054(4) 0.036(3) -0.008(3) 0.009(3) 0.009(3)
C22 0.058(5) 0.048(5) 0.085(6) 0.009(4) -0.031(5) -0.007(4)
C23 0.043(5) 0.064(6) 0.090(6) 0.020(5) -0.017(4) 0.012(4)
C24 0.034(4) 0.059(5) 0.050(4) -0.003(4) 0.001(3) -0.002(3)
C25 0.086(7) 0.057(5) 0.053(4) -0.009(4) 0.014(5) -0.029(5)
C26 0.055(6) 0.109(9) 0.083(6) 0.031(6) -0.028(5) -0.026(6)
C27 0.081(7) 0.077(7) 0.092(7) 0.014(6) -0.035(6) 0.005(6)
O2 0.068(6) 0.103(7) 0.099(6) -0.022(5) -0.007(5) 0.003(5)
C1A 0.047(6) 0.071(7) 0.078(6) -0.024(6) -0.014(5) 0.006(5)
C1B 0.061(7) 0.080(7) 0.086(7) -0.011(6) -0.014(5) 0.008(6)
C1C 0.062(7) 0.087(8) 0.090(7) -0.009(6) -0.012(6) 0.003(6)
C1D 0.057(6) 0.086(8) 0.078(6) -0.017(6) -0.008(5) 0.010(6)
O3 0.073(7) 0.090(7) 0.101(7) 0.003(6) -0.012(6) 0.024(6)
C1E 0.067(7) 0.082(7) 0.084(6) -0.008(6) -0.010(6) 0.017(6)
C1F 0.065(6) 0.089(8) 0.086(7) -0.009(6) -0.009(6) 0.008(6)
C1G 0.061(6) 0.089(9) 0.079(7) -0.017(7) -0.006(6) 0.008(7)
C1H 0.056(7) 0.078(8) 0.069(7) -0.002(6) -0.016(6) 0.014(6)
O4 0.117(12) 0.136(14) 0.26(2) 0.086(13) 0.030(12) 0.046(9)
C1I 0.113(13) 0.134(14) 0.25(2) 0.080(14) 0.028(13) 0.044(10)
C1J 0.106(12) 0.132(14) 0.25(2) 0.078(14) 0.029(13) 0.044(11)
C1K 0.093(12) 0.117(14) 0.24(2) 0.075(13) 0.029(13) 0.061(11)
C1L 0.106(12) 0.127(14) 0.24(2) 0.079(13) 0.032(13) 0.048(10)

loop_
_atom_type_symbol
_atom_type_description
_atom_type_scat_dispersion_real
_atom_type_scat_dispersion_imag
_atom_type_scat_source
C C 0.0181 0.0091 'International Tables Vol C Tables 4.2.6.8 and 6.1.1.4'
H H 0.0000 0.0000 'International Tables Vol C Tables 4.2.6.8 and 6.1.1.4'
Fe Fe -1.1336 3.1974 'International Tables Vol C Tables 4.2.6.8 and 6.1.1.4'
Mg Mg 0.1719 0.1771 'International Tables Vol C Tables 4.2.6.8 and 6.1.1.4'
O O 0.0492 0.0322 'International Tables Vol C Tables 4.2.6.8 and 6.1.1.4'
P P 0.2955 0.4335 'International Tables Vol C Tables 4.2.6.8 and 6.1.1.4'

loop_
_exptl_crystal_face_index_h
_exptl_crystal_face_index_k
_exptl_crystal_face_index_l
_exptl_crystal_face_perp_dist
6 0 19 0.0276
0 -7 -4 0.0250
0 7 3 0.0267
0 -7 -1 0.0258
0 7 1 0.0258
-6 0 24 0.0288
7 1 -9 0.0228
-2 0 -38 0.0029
2 0 38 0.0228
-1 0 39 0.0200
0 0 39 0.0181
1 -6 15 0.0281
-1 0 -39 0.0029

loop_
_geom_angle_atom_site_label_1
_geom_angle_atom_site_label_2
_geom_angle_atom_site_label_3
_geom_angle
_geom_angle_site_symmetry_1
_geom_angle_site_symmetry_3
_geom_angle_publ_flag
P2 Fe1 P5 96.00(7) . . ?
P2 Fe1 P6 91.55(7) . . ?
P6 Fe1 P5 58.21(7) . . ?
C5 Fe1 P2 103.43(19) . . ?
C5 Fe1 P5 123.19(19) . . ?
C5 Fe1 P6 164.4(2) . . ?
C7 Fe1 P2 164.61(18) . . ?
C7 Fe1 P5 99.36(18) . . ?
C7 Fe1 P6 97.4(2) . . ?
C7 Fe1 C5 67.0(3) . . ?
C7 Fe1 C10 67.0(2) . . ?
C7 Fe1 C11 40.3(2) . . ?
C7 Fe1 C18 40.1(3) . . ?
C10 Fe1 P2 97.84(18) . . ?
C10 Fe1 P5 160.4(2) . . ?
C10 Fe1 P6 134.8(2) . . ?
C10 Fe1 C5 39.6(3) . . ?
C11 Fe1 P2 125.67(19) . . ?
C11 Fe1 P5 135.24(19) . . ?
C11 Fe1 P6 100.7(2) . . ?
C11 Fe1 C5 67.0(3) . . ?
C11 Fe1 C10 39.9(2) . . ?
C11 Fe1 C18 67.1(3) . . ?
C18 Fe1 P2 137.63(19) . . ?
C18 Fe1 P5 94.27(18) . . ?
C18 Fe1 P6 128.17(19) . . ?
C18 Fe1 C5 39.3(2) . . ?
C18 Fe1 C10 66.2(2) . . ?
P1 P1 P5 111.70(6) 8_666 . ?
P3 P1 P1 96.28(10) . 8_666 ?
P3 P1 P5 100.28(9) . . ?
Fe1 P2 P3 113.97(8) . . ?
C9 P2 Fe1 119.4(2) . . ?
C9 P2 P3 96.0(2) . . ?
C9 P2 C12 101.8(3) . . ?
C12 P2 Fe1 118.6(2) . . ?
C12 P2 P3 103.7(2) . . ?
P1 P3 P2 94.02(8) . . ?
P4 P3 P1 92.65(9) . . ?
P4 P3 P2 97.94(9) . . ?
P3 P4 P6 101.35(9) . . ?
C25 P4 P3 106.5(3) . . ?
C25 P4 P6 105.9(3) . . ?
Fe1 P5 Mg1 130.73(9) . . ?
P1 P5 Fe1 109.49(8) . . ?
P1 P5 Mg1 109.01(9) . . ?
P6 P5 Fe1 60.89(7) . . ?
P6 P5 P1 107.98(10) . . ?
P6 P5 Mg1 78.76(8) . . ?
Fe1 P6 Mg1 111.18(8) . . ?
P4 P6 Fe1 116.41(10) . . ?
P4 P6 Mg1 95.51(8) . . ?
P5 P6 Fe1 60.90(7) . . ?
P5 P6 P4 96.24(9) . . ?
P5 P6 Mg1 56.10(7) . . ?
P5 Mg1 P5 97.94(13) . 8_666 ?
P5 Mg1 P6 45.15(6) . . ?
P5 Mg1 P6 104.69(9) 8_666 . ?
P5 Mg1 P6 45.14(6) 8_666 8_666 ?
P5 Mg1 P6 104.69(9) . 8_666 ?
P6 Mg1 P6 139.75(13) . 8_666 ?
O1 Mg1 P5 131.36(13) 8_666 . ?
O1 Mg1 P5 104.11(14) 8_666 8_666 ?
O1 Mg1 P5 104.10(14) . . ?
O1 Mg1 P5 131.37(13) . 8_666 ?
O1 Mg1 P6 121.62(14) . . ?
O1 Mg1 P6 87.12(13) 8_666 . ?
O1 Mg1 P6 87.12(13) . 8_666 ?
O1 Mg1 P6 121.63(14) 8_666 8_666 ?
O1 Mg1 O1 92.9(3) . 8_666 ?
C22 O1 Mg1 122.2(5) . . ?
C22 O1 C23 106.6(6) . . ?
C23 O1 Mg1 124.2(5) . . ?
C9 C1 H1 119.9 . . ?
C17 C1 H1 119.9 . . ?
C17 C1 C9 120.2(7) . . ?
C3 C2 H2 119.5 . . ?
C9 C2 H2 119.5 . . ?
C9 C2 C3 121.0(6) . . ?
C2 C3 H3 119.9 . . ?
C19 C3 C2 120.2(6) . . ?
C19 C3 H3 119.9 . . ?
C12 C4 H4 119.6 . . ?
C13 C4 H4 119.6 . . ?
C13 C4 C12 120.7(6) . . ?
C8 C5 Fe1 132.7(5) . . ?
C10 C5 Fe1 70.0(4) . . ?
C10 C5 C8 125.8(6) . . ?
C18 C5 Fe1 69.8(4) . . ?
C18 C5 C8 125.8(6) . . ?
C18 C5 C10 107.8(6) . . ?
C13 C6 H6 119.8 . . ?
C13 C6 C16 120.4(7) . . ?
C16 C6 H6 119.8 . . ?
C11 C7 Fe1 70.4(3) . . ?
C11 C7 C14 125.8(6) . . ?
C14 C7 Fe1 129.0(5) . . ?
C18 C7 Fe1 70.5(4) . . ?
C18 C7 C11 107.5(6) . . ?
C18 C7 C14 126.4(6) . . ?
C5 C8 H8A 109.5 . . ?
C5 C8 H8B 109.5 . . ?
C5 C8 H8C 109.5 . . ?
H8A C8 H8B 109.5 . . ?
H8A C8 H8C 109.5 . . ?
H8B C8 H8C 109.5 . . ?
C1 C9 P2 118.2(5) . . ?
C2 C9 P2 122.7(5) . . ?
C2 C9 C1 119.0(6) . . ?
C5 C10 Fe1 70.4(3) . . ?
C5 C10 C11 108.5(5) . . ?
C5 C10 C20 124.6(6) . . ?
C11 C10 Fe1 69.6(3) . . ?
C11 C10 C20 126.3(6) . . ?
C20 C10 Fe1 132.3(4) . . ?
C7 C11 Fe1 69.4(3) . . ?
C7 C11 C21 125.5(6) . . ?
C10 C11 Fe1 70.5(3) . . ?
C10 C11 C7 107.3(6) . . ?
C10 C11 C21 127.0(6) . . ?
C21 C11 Fe1 129.2(5) . . ?
C4 C12 P2 121.6(5) . . ?
C15 C12 P2 120.0(5) . . ?
C15 C12 C4 117.9(6) . . ?
C4 C13 H13 119.9 . . ?
C6 C13 C4 120.2(6) . . ?
C6 C13 H13 119.9 . . ?
C7 C14 H14A 109.5 . . ?
C7 C14 H14B 109.5 . . ?
C7 C14 H14C 109.5 . . ?
H14A C14 H14B 109.5 . . ?
H14A C14 H14C 109.5 . . ?
H14B C14 H14C 109.5 . . ?
C12 C15 H15 119.2 . . ?
C12 C15 C16 121.5(6) . . ?
C16 C15 H15 119.2 . . ?
C6 C16 C15 119.2(7) . . ?
C6 C16 H16 120.4 . . ?
C15 C16 H16 120.4 . . ?
C1 C17 H17 119.6 . . ?
C1 C17 C19 120.7(7) . . ?
C19 C17 H17 119.6 . . ?
C5 C18 Fe1 71.0(4) . . ?
C5 C18 C7 108.8(6) . . ?
C5 C18 C24 124.6(7) . . ?
C7 C18 Fe1 69.4(4) . . ?
C7 C18 C24 126.4(6) . . ?
C24 C18 Fe1 128.9(4) . . ?
C3 C19 C17 118.9(6) . . ?
C3 C19 H19 120.6 . . ?
C17 C19 H19 120.6 . . ?
C10 C20 H20A 109.5 . . ?
C10 C20 H20B 109.5 . . ?
C10 C20 H20C 109.5 . . ?
H20A C20 H20B 109.5 . . ?
H20A C20 H20C 109.5 . . ?
H20B C20 H20C 109.5 . . ?
C11 C21 H21A 109.5 . . ?
C11 C21 H21B 109.5 . . ?
C11 C21 H21C 109.5 . . ?
H21A C21 H21B 109.5 . . ?
H21A C21 H21C 109.5 . . ?
H21B C21 H21C 109.5 . . ?
O1 C22 H22A 110.1 . . ?
O1 C22 H22B 110.1 . . ?
H22A C22 H22B 108.4 . . ?
C26 C22 O1 108.1(7) . . ?
C26 C22 H22A 110.1 . . ?
C26 C22 H22B 110.1 . . ?
O1 C23 H23A 110.2 . . ?
O1 C23 H23B 110.2 . . ?
O1 C23 C27 107.5(7) . . ?
H23A C23 H23B 108.5 . . ?
C27 C23 H23A 110.2 . . ?
C27 C23 H23B 110.2 . . ?
C18 C24 H24A 109.5 . . ?
C18 C24 H24B 109.5 . . ?
C18 C24 H24C 109.5 . . ?
H24A C24 H24B 109.5 . . ?
H24A C24 H24C 109.5 . . ?
H24B C24 H24C 109.5 . . ?
P4 C25 H25A 109.5 . . ?
P4 C25 H25B 109.5 . . ?
P4 C25 H25C 109.5 . . ?
H25A C25 H25B 109.5 . . ?
H25A C25 H25C 109.5 . . ?
H25B C25 H25C 109.5 . . ?
C22 C26 H26A 110.5 . . ?
C22 C26 H26B 110.5 . . ?
C22 C26 C27 106.2(9) . . ?
H26A C26 H26B 108.7 . . ?
C27 C26 H26A 110.5 . . ?
C27 C26 H26B 110.5 . . ?
C23 C27 H27A 110.5 . . ?
C23 C27 H27B 110.5 . . ?
C26 C27 C23 106.1(8) . . ?
C26 C27 H27A 110.5 . . ?
C26 C27 H27B 110.5 . . ?
H27A C27 H27B 108.7 . . ?
C1D O2 C1A 105.4(13) . . ?
O2 C1A H1AA 110.4 . . ?
O2 C1A H1AB 110.4 . . ?
H1AA C1A H1AB 108.6 . . ?
C1B C1A O2 106.5(11) . . ?
C1B C1A H1AA 110.4 . . ?
C1B C1A H1AB 110.4 . . ?
C1A C1B H1BA 110.7 . . ?
C1A C1B H1BB 110.7 . . ?
C1A C1B C1C 105.3(11) . . ?
H1BA C1B H1BB 108.8 . . ?
C1C C1B H1BA 110.7 . . ?
C1C C1B H1BB 110.7 . . ?
C1B C1C H1CA 111.6 . . ?
C1B C1C H1CB 111.5 . . ?
H1CA C1C H1CB 109.4 . . ?
C1D C1C C1B 101.1(13) . . ?
C1D C1C H1CA 111.6 . . ?
C1D C1C H1CB 111.5 . . ?
O2 C1D C1C 107.7(13) . . ?
O2 C1D H1DA 110.2 . . ?
O2 C1D H1DB 110.2 . . ?
C1C C1D H1DA 110.2 . . ?
C1C C1D H1DB 110.2 . . ?
H1DA C1D H1DB 108.5 . . ?
C1E O3 C1H 110.6(17) . . ?
O3 C1E H1EA 112.0 . . ?
O3 C1E H1EB 112.0 . . ?
O3 C1E C1F 99.0(15) . . ?
H1EA C1E H1EB 109.7 . . ?
C1F C1E H1EA 112.0 . . ?
C1F C1E H1EB 112.0 . . ?
C1E C1F H1FA 111.0 . . ?
C1E C1F H1FB 111.0 . . ?
H1FA C1F H1FB 109.0 . . ?
C1G C1F C1E 103.6(15) . . ?
C1G C1F H1FA 111.0 . . ?
C1G C1F H1FB 111.0 . . ?
C1F C1G H1GA 110.3 . . ?
C1F C1G H1GB 110.3 . . ?
H1GA C1G H1GB 108.6 . . ?
C1H C1G C1F 107.0(13) . . ?
C1H C1G H1GA 110.3 . . ?
C1H C1G H1GB 110.3 . . ?
O3 C1H C1G 102.8(14) . . ?
O3 C1H H1HA 111.2 . . ?
O3 C1H H1HB 111.2 . . ?
C1G C1H H1HA 111.2 . . ?
C1G C1H H1HB 111.2 . . ?
H1HA C1H H1HB 109.1 . . ?
C1L O4 C1I 114(2) . . ?
O4 C1I H1IA 111.1 . . ?
O4 C1I H1IB 111.1 . . ?
O4 C1I C1J 103.5(19) . . ?
H1IA C1I H1IB 109.0 . . ?
C1J C1I H1IA 111.1 . . ?
C1J C1I H1IB 111.1 . . ?
C1I C1J H1JA 110.9 . . ?
C1I C1J H1JB 110.9 . . ?
H1JA C1J H1JB 109.0 . . ?
C1K C1J C1I 104.1(17) . . ?
C1K C1J H1JA 110.9 . . ?
C1K C1J H1JB 110.9 . . ?
C1J C1K H1KA 110.2 . . ?
C1J C1K H1KB 110.2 . . ?
H1KA C1K H1KB 108.5 . . ?
C1L C1K C1J 107.6(13) . . ?
C1L C1K H1KA 110.2 . . ?
C1L C1K H1KB 110.2 . . ?
O4 C1L C1K 103.1(18) . . ?
O4 C1L H1LA 111.1 . . ?
O4 C1L H1LB 111.1 . . ?
C1K C1L H1LA 111.1 . . ?
C1K C1L H1LB 111.1 . . ?
H1LA C1L H1LB 109.1 . . ?

loop_
_geom_bond_atom_site_label_1
_geom_bond_atom_site_label_2
_geom_bond_distance
_geom_bond_site_symmetry_2
_geom_bond_publ_flag
Fe1 P2 2.1472(18) . ?
Fe1 P5 2.2599(17) . ?
Fe1 P6 2.260(2) . ?
Fe1 C5 2.115(6) . ?
Fe1 C7 2.085(6) . ?
Fe1 C10 2.110(6) . ?
Fe1 C11 2.098(6) . ?
Fe1 C18 2.099(6) . ?
P1 P1 2.224(3) 8_666 ?
P1 P3 2.201(2) . ?
P1 P5 2.226(2) . ?
P2 P3 2.253(2) . ?
P2 C9 1.846(7) . ?
P2 C12 1.847(7) . ?
P3 P4 2.188(3) . ?
P4 P6 2.226(3) . ?
P4 C25 1.850(8) . ?
P5 P6 2.198(3) . ?
P5 Mg1 2.574(3) . ?
P6 Mg1 3.042(2) . ?
Mg1 O1 2.045(5) . ?
Mg1 O1 2.045(5) 8_666 ?
O1 C22 1.451(9) . ?
O1 C23 1.459(8) . ?
C1 H1 0.9500 . ?
C1 C9 1.395(9) . ?
C1 C17 1.385(9) . ?
C2 H2 0.9500 . ?
C2 C3 1.393(9) . ?
C2 C9 1.379(9) . ?
C3 H3 0.9500 . ?
C3 C19 1.384(10) . ?
C4 H4 0.9500 . ?
C4 C12 1.399(8) . ?
C4 C13 1.389(10) . ?
C5 C8 1.491(10) . ?
C5 C10 1.430(10) . ?
C5 C18 1.416(9) . ?
C6 H6 0.9500 . ?
C6 C13 1.364(10) . ?
C6 C16 1.384(9) . ?
C7 C11 1.440(9) . ?
C7 C14 1.489(9) . ?
C7 C18 1.435(9) . ?
C8 H8A 0.9800 . ?
C8 H8B 0.9800 . ?
C8 H8C 0.9800 . ?
C10 C11 1.435(9) . ?
C10 C20 1.512(9) . ?
C11 C21 1.500(10) . ?
C12 C15 1.381(9) . ?
C13 H13 0.9500 . ?
C14 H14A 0.9800 . ?
C14 H14B 0.9800 . ?
C14 H14C 0.9800 . ?
C15 H15 0.9500 . ?
C15 C16 1.391(10) . ?
C16 H16 0.9500 . ?
C17 H17 0.9500 . ?
C17 C19 1.398(10) . ?
C18 C24 1.496(9) . ?
C19 H19 0.9500 . ?
C20 H20A 0.9800 . ?
C20 H20B 0.9800 . ?
C20 H20C 0.9800 . ?
C21 H21A 0.9800 . ?
C21 H21B 0.9800 . ?
C21 H21C 0.9800 . ?
C22 H22A 0.9900 . ?
C22 H22B 0.9900 . ?
C22 C26 1.431(11) . ?
C23 H23A 0.9900 . ?
C23 H23B 0.9900 . ?
C23 C27 1.476(13) . ?
C24 H24A 0.9800 . ?
C24 H24B 0.9800 . ?
C24 H24C 0.9800 . ?
C25 H25A 0.9800 . ?
C25 H25B 0.9800 . ?
C25 H25C 0.9800 . ?
C26 H26A 0.9900 . ?
C26 H26B 0.9900 . ?
C26 C27 1.471(13) . ?
C27 H27A 0.9900 . ?
C27 H27B 0.9900 . ?
O2 C1A 1.533(14) . ?
O2 C1D 1.454(15) . ?
C1A H1AA 0.9900 . ?
C1A H1AB 0.9900 . ?
C1A C1B 1.497(15) . ?
C1B H1BA 0.9900 . ?
C1B H1BB 0.9900 . ?
C1B C1C 1.527(15) . ?
C1C H1CA 0.9900 . ?
C1C H1CB 0.9900 . ?
C1C C1D 1.509(15) . ?
C1D H1DA 0.9900 . ?
C1D H1DB 0.9900 . ?
O3 C1E 1.464(17) . ?
O3 C1H 1.496(16) . ?
C1E H1EA 0.9900 . ?
C1E H1EB 0.9900 . ?
C1E C1F 1.539(17) . ?
C1F H1FA 0.9900 . ?
C1F H1FB 0.9900 . ?
C1F C1G 1.521(16) . ?
C1G H1GA 0.9900 . ?
C1G H1GB 0.9900 . ?
C1G C1H 1.502(16) . ?
C1H H1HA 0.9900 . ?
C1H H1HB 0.9900 . ?
O4 C1I 1.429(19) . ?
O4 C1L 1.424(19) . ?
C1I H1IA 0.9900 . ?
C1I H1IB 0.9900 . ?
C1I C1J 1.504(17) . ?
C1J H1JA 0.9900 . ?
C1J H1JB 0.9900 . ?
C1J C1K 1.475(16) . ?
C1K H1KA 0.9900 . ?
C1K H1KB 0.9900 . ?
C1K C1L 1.470(16) . ?
C1L H1LA 0.9900 . ?
C1L H1LB 0.9900 . ?

loop_
_geom_torsion_atom_site_label_1
_geom_torsion_atom_site_label_2
_geom_torsion_atom_site_label_3
_geom_torsion_atom_site_label_4
_geom_torsion
_geom_torsion_site_symmetry_1
_geom_torsion_site_symmetry_2
_geom_torsion_site_symmetry_3
_geom_torsion_site_symmetry_4
_geom_torsion_publ_flag
Fe1 P2 C9 C1 2.4(6) . . . . ?
Fe1 P2 C9 C2 179.7(4) . . . . ?
Fe1 P2 C12 C4 104.6(5) . . . . ?
Fe1 P2 C12 C15 -66.8(6) . . . . ?
Fe1 C5 C10 C11 -59.4(4) . . . . ?
Fe1 C5 C10 C20 128.5(6) . . . . ?
Fe1 C5 C18 C7 59.3(4) . . . . ?
Fe1 C5 C18 C24 -124.7(6) . . . . ?
Fe1 C7 C11 C10 60.6(4) . . . . ?
Fe1 C7 C11 C21 -124.1(6) . . . . ?
Fe1 C7 C18 C5 -60.2(4) . . . . ?
Fe1 C7 C18 C24 123.8(6) . . . . ?
Fe1 C10 C11 C7 -59.9(4) . . . . ?
Fe1 C10 C11 C21 124.9(6) . . . . ?
P2 C12 C15 C16 171.7(5) . . . . ?
P3 P2 C9 C1 -119.4(5) . . . . ?
P3 P2 C9 C2 57.9(5) . . . . ?
P3 P2 C12 C4 -127.8(5) . . . . ?
P3 P2 C12 C15 60.7(5) . . . . ?
Mg1 O1 C22 C26 133.3(7) . . . . ?
Mg1 O1 C23 C27 -145.8(7) . . . . ?
O1 C22 C26 C27 24.4(12) . . . . ?
O1 C23 C27 C26 9.3(12) . . . . ?
C1 C17 C19 C3 1.2(10) . . . . ?
C2 C3 C19 C17 -0.4(10) . . . . ?
C3 C2 C9 P2 -177.3(5) . . . . ?
C3 C2 C9 C1 -0.1(9) . . . . ?
C4 C12 C15 C16 0.0(10) . . . . ?
C5 C10 C11 Fe1 59.8(4) . . . . ?
C5 C10 C11 C7 0.0(6) . . . . ?
C5 C10 C11 C21 -175.2(6) . . . . ?
C8 C5 C10 Fe1 -128.9(6) . . . . ?
C8 C5 C10 C11 171.8(6) . . . . ?
C8 C5 C10 C20 -0.4(10) . . . . ?
C8 C5 C18 Fe1 128.7(6) . . . . ?
C8 C5 C18 C7 -172.0(6) . . . . ?
C8 C5 C18 C24 4.0(10) . . . . ?
C9 P2 C12 C4 -28.6(6) . . . . ?
C9 P2 C12 C15 159.9(5) . . . . ?
C9 C1 C17 C19 -1.4(10) . . . . ?
C9 C2 C3 C19 -0.2(10) . . . . ?
C10 C5 C18 Fe1 -60.0(4) . . . . ?
C10 C5 C18 C7 -0.7(7) . . . . ?
C10 C5 C18 C24 175.3(6) . . . . ?
C11 C7 C18 Fe1 60.9(4) . . . . ?
C11 C7 C18 C5 0.7(7) . . . . ?
C11 C7 C18 C24 -175.2(6) . . . . ?
C12 P2 C9 C1 135.2(5) . . . . ?
C12 P2 C9 C2 -47.5(6) . . . . ?
C12 C4 C13 C6 -1.2(10) . . . . ?
C12 C15 C16 C6 0.1(11) . . . . ?
C13 C4 C12 P2 -171.0(5) . . . . ?
C13 C4 C12 C15 0.6(9) . . . . ?
C13 C6 C16 C15 -0.7(11) . . . . ?
C14 C7 C11 Fe1 124.5(6) . . . . ?
C14 C7 C11 C10 -174.9(6) . . . . ?
C14 C7 C11 C21 0.4(10) . . . . ?
C14 C7 C18 Fe1 -124.6(6) . . . . ?
C14 C7 C18 C5 175.1(6) . . . . ?
C14 C7 C18 C24 -0.8(10) . . . . ?
C16 C6 C13 C4 1.2(11) . . . . ?
C17 C1 C9 P2 178.2(5) . . . . ?
C17 C1 C9 C2 0.9(9) . . . . ?
C18 C5 C10 Fe1 59.8(4) . . . . ?
C18 C5 C10 C11 0.5(7) . . . . ?
C18 C5 C10 C20 -171.7(5) . . . . ?
C18 C7 C11 Fe1 -61.0(4) . . . . ?
C18 C7 C11 C10 -0.4(7) . . . . ?
C18 C7 C11 C21 174.9(6) . . . . ?
C20 C10 C11 Fe1 -128.1(6) . . . . ?
C20 C10 C11 C7 172.0(6) . . . . ?
C20 C10 C11 C21 -3.2(10) . . . . ?
C22 O1 C23 C27 5.2(10) . . . . ?
C22 C26 C27 C23 -20.6(13) . . . . ?
C23 O1 C22 C26 -18.5(10) . . . . ?
O2 C1A C1B C1C -20(2) . . . . ?
C1A O2 C1D C1C 25(2) . . . . ?
C1A C1B C1C C1D 34(2) . . . . ?
C1B C1C C1D O2 -37(2) . . . . ?
C1D O2 C1A C1B -2.7(19) . . . . ?
O3 C1E C1F C1G 39(3) . . . . ?
C1E O3 C1H C1G 22(3) . . . . ?
C1E C1F C1G C1H -29(3) . . . . ?
C1F C1G C1H O3 5(3) . . . . ?
C1H O3 C1E C1F -38(3) . . . . ?
O4 C1I C1J C1K -23(5) . . . . ?
C1I O4 C1L C1K 7(5) . . . . ?
C1I C1J C1K C1L 29(4) . . . . ?
C1J C1K C1L O4 -22(4) . . . . ?
C1L O4 C1I C1J 10(6) . . . . ?

loop_
_twin_individual_id
_twin_individual_mass_fraction_refined
1 0.582(9)
2 0.418(9)

loop_
_exptl_oxdiff_crystal_face_indexfrac_h
_exptl_oxdiff_crystal_face_indexfrac_k
_exptl_oxdiff_crystal_face_indexfrac_l
_exptl_oxdiff_crystal_face_x
_exptl_oxdiff_crystal_face_y
_exptl_oxdiff_crystal_face_z
6.1252 0.3076 18.7040 -0.6868 -0.7256 0.0431
-0.1848 -6.9302 -4.1838 0.1069 0.1200 0.9870
-0.3152 6.9490 2.6799 -0.0513 -0.0614 -0.9968
-0.0367 -6.9707 -0.5676 0.1160 0.0264 0.9929
0.0367 6.9707 0.5676 -0.1160 -0.0264 -0.9929
-5.5275 0.2563 23.9778 0.9336 -0.3297 -0.1406
6.7297 0.7421 -9.2710 -0.9968 -0.0799 0.0085
-1.6509 0.0458 -38.3295 -0.0799 0.9968 -0.0091
1.6158 0.2424 38.3549 0.0801 -0.9963 -0.0326
-1.2991 0.2831 38.7341 0.4771 -0.8747 -0.0856
0.2173 -0.2134 39.4174 0.2854 -0.9584 0.0092
0.8391 -6.4098 14.7479 0.1091 -0.3825 0.9175
-0.9249 0.0050 -39.1060 -0.1837 0.9829 0.0089
